data_7009215
loop_
_publ_author_name
'Raston, Colin L.'
'Skelton, Brian W.'
'Tolhurst, Vicki-Anne'
'White, Allan H.'

_publ_section_title
;
 Geminal arsa(III)amide and trisubstituted antimony and bismuth amides
 from the sterically hindered, N-functionalised amido ligand
 [{2-(6-Me)C5H3N}NSiMe3]&#x2212;
;
_journal_issue 8
_journal_name_full 'Journal of the Chemical Society, Dalton Transactions'
_journal_page_first 1279
_journal_paper_doi 10.1039/a909338i
_journal_year 2000
_chemical_formula_sum 'C27 H45 N6 Sb Si3'
_chemical_formula_weight 659.72
_space_group_IT_number 2
_symmetry_cell_setting triclinic
_symmetry_space_group_name_Hall '-P 1'
_symmetry_space_group_name_H-M 'P -1'
_audit_creation_date 97-01-24
_audit_creation_method from_xtal_archive_file_using_CIFIO
_cell_angle_alpha 116.13(9)
_cell_angle_beta 94.04(5)
_cell_angle_gamma 104.01(7)
_cell_formula_units_Z 2
_cell_length_a 14.865(6)
_cell_length_b 11.682(17)
_cell_length_c 11.296(10)
_cell_measurement_reflns_used 8
_cell_measurement_temperature 293
_cell_measurement_theta_max 23.1
_cell_measurement_theta_min 18.6
_cell_volume 1673(3)
_computing_cell_refinement 'Enraf Nonius software'
_computing_data_collection 'Enraf Nonius software'
_computing_data_reduction xtal_DIFDAT_ABSORB_SORTRF_ADDREF
_computing_molecular_graphics xtal
_computing_publication_material xtal_BONDLA_CIFIO
_computing_structure_refinement xtal_CRYLSQ
_computing_structure_solution xtal
_diffrn_ambient_temperature 293
_diffrn_measurement_device CAD4
_diffrn_measurement_method '2\q-\w scans'
_diffrn_radiation_detector 'single counter'
_diffrn_radiation_monochromator graphite
_diffrn_radiation_source 'sealed tube'
_diffrn_radiation_type Mo-K\a
_diffrn_radiation_wavelength 0.71073
_diffrn_reflns_av_R_equivalents .021
_diffrn_reflns_av_sigmaI/netI .021
_diffrn_reflns_limit_h_max 16
_diffrn_reflns_limit_h_min -16
_diffrn_reflns_limit_k_max 12
_diffrn_reflns_limit_k_min -12
_diffrn_reflns_limit_l_max 4
_diffrn_reflns_limit_l_min -12
_diffrn_reflns_number 6511
_diffrn_reflns_reduction_process equatorial_monochr_Lp
_diffrn_reflns_theta_max 22.51
_diffrn_reflns_theta_min 1.44
_diffrn_standards_decay_% 0
_diffrn_standards_interval_time 60
_diffrn_standards_number 8
_exptl_absorpt_coefficient_mu 0.96
_exptl_absorpt_correction_T_max .81
_exptl_absorpt_correction_T_min .68
_exptl_absorpt_correction_type gaussian
_exptl_absorpt_process_details 'XTAL absorb'
_exptl_crystal_colour colourless
_exptl_crystal_density_diffrn 1.31
_exptl_crystal_description fragmant
_exptl_crystal_F_000 684
_exptl_crystal_size_max 0.65
_exptl_crystal_size_mid 0.50
_exptl_crystal_size_min 0.25
_refine_diff_density_max .441
_refine_diff_density_min -.542
_refine_ls_abs_structure_details none
_refine_ls_extinction_coef 6127(287)
_refine_ls_extinction_expression Eq22_p292_"Cryst._Comp."_Munksgaard_1970
_refine_ls_extinction_method Zachariasen
_refine_ls_goodness_of_fit_all 1.378
_refine_ls_goodness_of_fit_ref 1.458
_refine_ls_hydrogen_treatment noref
_refine_ls_matrix_type atomblock
_refine_ls_number_constraints 0
_refine_ls_number_parameters 336
_refine_ls_number_reflns 4017
_refine_ls_number_restraints 0
_refine_ls_R_factor_all .028
_refine_ls_R_factor_gt .025
_refine_ls_shift/su_max .087
_refine_ls_shift/su_mean .007
_refine_ls_structure_factor_coef F
_refine_ls_weighting_scheme sigma
_refine_ls_wR_factor_all .032
_refine_ls_wR_factor_ref .032
_reflns_d_resolution_high .928
_reflns_d_resolution_low 14.122
_reflns_limit_h_max 16
_reflns_limit_h_min 0
_reflns_limit_k_max 12
_reflns_limit_k_min -12
_reflns_limit_l_max 12
_reflns_limit_l_min -12
_reflns_number_gt 4017
_reflns_number_total 4362
_reflns_threshold_expression refl_observed_if_I____>3.000_sigma(I___)
_cod_data_source_file a909338i.txt
_cod_data_source_block vtb38
_cod_original_sg_symbol_Hall -p_1
_cod_original_sg_symbol_H-M p_-1
_cod_database_code 7009215

loop_
_symmetry_equiv_pos_as_xyz
+x,+y,+z
-x,-y,-z

loop_
_atom_site_aniso_label
_atom_site_aniso_U_11
_atom_site_aniso_U_22
_atom_site_aniso_U_33
_atom_site_aniso_U_12
_atom_site_aniso_U_13
_atom_site_aniso_U_23
Sb .03768(14) .03075(14) .03140(16) .01105(9) .00655(10) .01239(11)
N11 .0547(16) .0373(15) .0360(18) .0200(12) .0084(14) .0156(14)
C12 .0415(17) .0405(18) .042(2) .0147(14) .0103(16) .0205(17)
N12 .0459(14) .0343(14) .0339(17) .0151(12) .0063(13) .0144(13)
Si1 .0499(5) .0562(6) .0375(6) .0195(5) .0040(5) .0213(5)
C121 .062(2) .093(3) .066(3) .033(2) -.001(2) .038(3)
C122 .077(3) .112(4) .062(3) .029(3) .017(2) .057(3)
C123 .082(3) .071(3) .047(3) .027(2) -.018(2) .009(2)
C13 .075(2) .045(2) .052(3) .0262(18) .004(2) .026(2)
C14 .076(2) .041(2) .073(3) .0282(18) .012(2) .027(2)
C15 .074(2) .040(2) .053(3) .0243(18) .011(2) .013(2)
C16 .059(2) .043(2) .043(2) .0188(16) .0108(19) .0135(18)
C161 .103(3) .058(2) .039(3) .030(2) .000(2) .011(2)
N21 .0511(15) .0394(15) .0448(19) .0200(12) .0134(14) .0220(14)
C22 .0523(19) .0341(17) .041(2) .0149(15) .0124(17) .0165(17)
N22 .0472(15) .0452(16) .0429(19) .0194(12) .0173(14) .0252(15)
Si2 .0520(6) .0639(7) .0665(8) .0290(5) .0284(6) .0383(6)
C221 .074(3) .097(4) .155(6) .031(3) .058(3) .080(4)
C222 .100(3) .095(3) .071(3) .057(3) .042(3) .036(3)
C223 .048(2) .115(4) .097(4) .033(2) .022(2) .066(3)
C23 .075(2) .067(2) .060(3) .034(2) .030(2) .042(2)
C24 .102(3) .064(3) .053(3) .034(2) .027(2) .040(2)
C25 .080(3) .051(2) .060(3) .026(2) .004(2) .031(2)
C26 .058(2) .0369(18) .050(2) .0168(16) .0040(19) .0190(18)
C261 .059(2) .091(3) .101(4) .039(2) .022(2) .055(3)
Si3 .0597(6) .0339(5) .0578(8) .0016(4) .0164(6) .0105(5)
N31 .0440(14) .0315(14) .0377(18) .0090(11) .0089(13) .0125(13)
C32 .0405(17) .0357(17) .032(2) .0128(14) .0017(15) .0122(16)
N32 .0395(14) .0343(14) .0346(17) .0085(11) .0086(13) .0107(13)
C321 .076(3) .050(2) .067(3) -.002(2) .002(2) .000(2)
C322 .130(4) .051(2) .096(4) .025(3) .025(3) .039(3)
C323 .087(3) .060(3) .098(4) -.019(2) .038(3) .005(3)
C33 .054(2) .0355(18) .041(2) .0152(15) .0121(17) .0110(17)
C34 .059(2) .055(2) .035(2) .0277(17) .0170(18) .0125(19)
C35 .050(2) .062(2) .046(2) .0178(17) .0176(18) .027(2)
C36 .0450(18) .046(2) .037(2) .0106(15) .0044(16) .0210(18)
C361 .067(2) .048(2) .069(3) .0058(18) .016(2) .030(2)

loop_
_atom_site_label
_atom_site_fract_x
_atom_site_fract_y
_atom_site_fract_z
_atom_site_U_iso_or_equiv
_atom_site_thermal_displace_type
_atom_site_calc_flag
_atom_site_calc_attached_atom
Sb .189321(13) .152869(19) .14247(2) .03408(12) Uani ? ?
N11 .22008(18) -.0757(2) .0061(3) .0422(12) Uani ? ?
C12 .2569(2) -.0571(3) .1268(3) .0406(14) Uani ? ?
N12 .27253(17) .0706(2) .2302(3) .0382(11) Uani ? ?
Si1 .32004(7) .11196(10) .39564(10) .0478(4) Uani ? ?
C121 .4343(3) .0727(4) .4068(4) .072(2) Uani ? ?
C122 .2349(3) .0200(5) .4617(5) .077(2) Uani ? ?
C123 .3509(3) .2928(4) .5113(4) .075(2) Uani ? ?
C13 .2750(3) -.1660(3) .1377(4) .0552(17) Uani ? ?
C14 .2571(3) -.2850(3) .0247(4) .0611(18) Uani ? ?
C15 .2183(3) -.3022(3) -.0987(4) .0580(17) Uani ? ?
C16 .1983(2) -.1955(3) -.1048(4) .0503(15) Uani ? ?
C161 .1493(3) -.2052(4) -.2298(4) .071(2) Uani ? ?
N21 .16127(18) .2865(2) .0184(3) .0428(12) Uani ? ?
C22 .2402(2) .2669(3) -.0260(3) .0422(14) Uani ? ?
N22 .29072(17) .2210(2) .0416(3) .0418(12) Uani ? ?
Si2 .39725(7) .18992(11) .00069(12) .0547(5) Uani ? ?
C221 .4837(3) .3380(5) .0035(6) .098(3) Uani ? ?
C222 .3763(3) .0465(5) -.1709(5) .083(2) Uani ? ?
C223 .4581(3) .1553(5) .1236(5) .079(2) Uani ? ?
C23 .2622(3) .2908(4) -.1334(4) .0591(18) Uani ? ?
C24 .2022(3) .3346(4) -.1891(4) .066(2) Uani ? ?
C25 .1210(3) .3521(4) -.1427(4) .0609(18) Uani ? ?
C26 .1015(2) .3246(3) -.0406(4) .0489(15) Uani ? ?
C261 .0126(3) .3323(4) .0118(5) .077(2) Uani ? ?
Si3 .28065(7) .50980(9) .36523(12) .0571(5) Uani ? ?
N31 .10253(17) .1884(2) .3441(3) .0397(11) Uani ? ?
C32 .1453(2) .3195(3) .3857(3) .0378(13) Uani ? ?
N32 .21559(16) .3442(2) .3203(3) .0388(11) Uani ? ?
C321 .3346(3) .6065(4) .5496(5) .080(2) Uani ? ?
C322 .2053(4) .5996(4) .3249(5) .091(3) Uani ? ?
C323 .3798(3) .5190(4) .2783(5) .101(3) Uani ? ?
C33 .1140(2) .4152(3) .4885(4) .0456(14) Uani ? ?
C34 .0432(2) .3734(3) .5430(4) .0509(15) Uani ? ?
C35 -.0002(2) .2384(4) .4983(4) .0512(16) Uani ? ?
C36 .0304(2) .1478(3) .3950(3) .0432(14) Uani ? ?
C361 -.0168(3) -.0006(4) .3294(4) .0623(18) Uani ? ?
H121a .42656 -.01875 .34740 .10600 Uiso ? ?
H121b .48024 .12419 .37294 .10600 Uiso ? ?
H121c .46280 .09743 .49338 .10600 Uiso ? ?
H122a .17630 .03926 .46069 .11700 Uiso ? ?
H122b .22140 -.07605 .40703 .11700 Uiso ? ?
H122c .25958 .04070 .55235 .11700 Uiso ? ?
H123a .39765 .34215 .48026 .09900 Uiso ? ?
H123b .29684 .32316 .51189 .09900 Uiso ? ?
H123c .37803 .31946 .60189 .09900 Uiso ? ?
H13 .29858 -.15443 .22365 .06700 Uiso ? ?
H14 .27374 -.35719 .02851 .07300 Uiso ? ?
H15 .20476 -.38659 -.17821 .07000 Uiso ? ?
H161a .16205 -.27738 -.30405 .10400 Uiso ? ?
H161b .08255 -.23164 -.23174 .10400 Uiso ? ?
H161c .16591 -.11861 -.24715 .10400 Uiso ? ?
H221a .45948 .36699 -.05167 .15800 Uiso ? ?
H221b .49936 .41576 .09880 .15800 Uiso ? ?
H221c .54382 .32636 -.01202 .15800 Uiso ? ?
H222a .33274 -.03234 -.17547 .12600 Uiso ? ?
H222b .34677 .06592 -.23535 .12600 Uiso ? ?
H222c .43224 .02793 -.19419 .12600 Uiso ? ?
H223a .47162 .23406 .20919 .12600 Uiso ? ?
H223b .41774 .08237 .12522 .12600 Uiso ? ?
H223c .51542 .14073 .10089 .12600 Uiso ? ?
H23 .32146 .28443 -.16830 .08500 Uiso ? ?
H24 .21474 .34047 -.26903 .09100 Uiso ? ?
H25 .07770 .37837 -.18359 .07600 Uiso ? ?
H261a -.01090 .39713 .00423 .11700 Uiso ? ?
H261b .02556 .35772 .10867 .11700 Uiso ? ?
H261c -.03748 .25187 -.02586 .11700 Uiso ? ?
H321a .28673 .60506 .60346 .09200 Uiso ? ?
H321b .37643 .56088 .57247 .09200 Uiso ? ?
H321c .37069 .69386 .57783 .09200 Uiso ? ?
H322a .17967 .55540 .23052 .12900 Uiso ? ?
H322b .15486 .60334 .37226 .12900 Uiso ? ?
H322c .24026 .69122 .34901 .12900 Uiso ? ?
H323a .42235 .47831 .30296 .11700 Uiso ? ?
H323b .35785 .47247 .18504 .11700 Uiso ? ?
H323c .41658 .60895 .30402 .11700 Uiso ? ?
H33 .14087 .51101 .51311 .05600 Uiso ? ?
H34 .02401 .43678 .61970 .06300 Uiso ? ?
H35 -.05249 .20904 .53630 .05500 Uiso ? ?
H361a -.07963 -.02117 .26013 .09000 Uiso ? ?
H361b -.03500 -.02954 .39530 .09000 Uiso ? ?
H361c .02340 -.05025 .28305 .09000 Uiso ? ?

loop_
_atom_type_symbol
_atom_type_description
_atom_type_oxidation_number
_atom_type_number_in_cell
_atom_type_scat_dispersion_real
_atom_type_scat_dispersion_imag
_atom_type_scat_source
C ? 0 54 .002 .002 Int._Tables_Vol_IV_Tables_2.2B_and_2.3.1
N ? 0 12 .004 .003 Int._Tables_Vol_IV_Tables_2.2B_and_2.3.1
Sb ? 0 2 -.816 1.546 Int._Tables_Vol_IV_Tables_2.2B_and_2.3.1
Si ? 0 6 .072 .071 Int._Tables_Vol_IV_Tables_2.2B_and_2.3.1
H ? 0 90 0 0 Int._Tables_Vol_IV_Tables_2.2B_and_2.3.1

loop_
_diffrn_attenuator_code
_diffrn_attenuator_scale
? ?

loop_
_geom_angle_atom_site_label_1
_geom_angle_atom_site_label_2
_geom_angle_atom_site_label_3
_geom_angle
_geom_angle_site_symmetry_1
_geom_angle_site_symmetry_2
_geom_angle_site_symmetry_3
_geom_angle_publ_flag
N11 Sb N12 56.25(11) . . . ?
N11 Sb N21 118.60(12) . . . ?
N11 Sb N22 83.84(13) . . . ?
N11 Sb N31 119.30(11) . . . ?
N11 Sb N32 152.91(11) . . . ?
N12 Sb N21 155.14(10) . . . ?
N12 Sb N22 99.28(12) . . . ?
N12 Sb N31 84.82(11) . . . ?
N12 Sb N32 97.14(14) . . . ?
N21 Sb N22 56.28(11) . . . ?
N21 Sb N31 114.75(11) . . . ?
N21 Sb N32 82.97(15) . . . ?
N22 Sb N31 153.13(9) . . . ?
N22 Sb N32 97.05(13) . . . ?
N31 Sb N32 56.09(11) . . . ?
Sb N11 C12 84.5(2) . . . ?
Sb N11 C16 150.3(3) . . . ?
C12 N11 C16 121.8(4) . . . ?
N11 C12 N12 114.3(4) . . . ?
N11 C12 C13 118.9(3) . . . ?
N12 C12 C13 126.7(4) . . . ?
Sb N12 C12 102.7(2) . . . ?
Sb N12 Si1 134.26(15) . . . ?
C12 N12 Si1 120.3(3) . . . ?
N12 Si1 C121 111.69(18) . . . ?
N12 Si1 C122 110.85(17) . . . ?
N12 Si1 C123 112.4(2) . . . ?
C121 Si1 C122 108.8(3) . . . ?
C121 Si1 C123 104.34(19) . . . ?
C122 Si1 C123 108.5(2) . . . ?
Si1 C121 H121a 111.1(3) . . . ?
Si1 C121 H121b 108.3(4) . . . ?
Si1 C121 H121c 113.9(4) . . . ?
H121a C121 H121b 104.7(4) . . . ?
H121a C121 H121c 111.6(6) . . . ?
H121b C121 H121c 106.6(3) . . . ?
Si1 C122 H122a 111.8(5) . . . ?
Si1 C122 H122b 110.5(4) . . . ?
Si1 C122 H122c 112.4(3) . . . ?
H122a C122 H122b 107.6(4) . . . ?
H122a C122 H122c 108.0(5) . . . ?
H122b C122 H122c 106.4(6) . . . ?
Si1 C123 H123a 109.5(3) . . . ?
Si1 C123 H123b 110.8(3) . . . ?
Si1 C123 H123c 114.9(4) . . . ?
H123a C123 H123b 106.8(5) . . . ?
H123a C123 H123c 106.2(3) . . . ?
H123b C123 H123c 108.2(4) . . . ?
C12 C13 C14 119.1(4) . . . ?
C12 C13 H13 119.3(3) . . . ?
C14 C13 H13 121.6(5) . . . ?
C13 C14 C15 120.9(4) . . . ?
C13 C14 H14 120.5(5) . . . ?
C15 C14 H14 118.6(3) . . . ?
C14 C15 C16 118.4(3) . . . ?
C14 C15 H15 120.9(5) . . . ?
C16 C15 H15 120.7(5) . . . ?
N11 C16 C15 120.7(4) . . . ?
N11 C16 C161 116.0(4) . . . ?
C15 C16 C161 123.2(3) . . . ?
C16 C161 H161a 106.5(4) . . . ?
C16 C161 H161b 106.8(4) . . . ?
C16 C161 H161c 119.7(3) . . . ?
H161a C161 H161b 107.5(3) . . . ?
H161a C161 H161c 107.8(5) . . . ?
H161b C161 H161c 108.0(5) . . . ?
Sb N21 C22 84.9(2) . . . ?
Sb N21 C26 149.7(2) . . . ?
C22 N21 C26 121.2(4) . . . ?
N21 C22 N22 113.5(4) . . . ?
N21 C22 C23 119.3(4) . . . ?
N22 C22 C23 127.3(3) . . . ?
Sb N22 C22 103.0(2) . . . ?
Sb N22 Si2 133.4(2) . . . ?
C22 N22 Si2 121.1(3) . . . ?
N22 Si2 C221 112.1(2) . . . ?
N22 Si2 C222 111.19(18) . . . ?
N22 Si2 C223 111.5(2) . . . ?
C221 Si2 C222 107.2(3) . . . ?
C221 Si2 C223 105.5(2) . . . ?
C222 Si2 C223 109.1(3) . . . ?
Si2 C221 H221a 113.1(3) . . . ?
Si2 C221 H221b 108.1(5) . . . ?
Si2 C221 H221c 113.9(5) . . . ?
H221a C221 H221b 106.2(5) . . . ?
H221a C221 H221c 111.5(7) . . . ?
H221b C221 H221c 103.3(4) . . . ?
Si2 C222 H222a 109.4(4) . . . ?
Si2 C222 H222b 109.2(4) . . . ?
Si2 C222 H222c 112.4(3) . . . ?
H222a C222 H222b 107.2(4) . . . ?
H222a C222 H222c 109.0(5) . . . ?
H222b C222 H222c 109.5(6) . . . ?
Si2 C223 H223a 106.3(5) . . . ?
Si2 C223 H223b 108.3(3) . . . ?
Si2 C223 H223c 110.1(5) . . . ?
H223a C223 H223b 110.9(6) . . . ?
H223a C223 H223c 109.0(3) . . . ?
H223b C223 H223c 112.1(6) . . . ?
C22 C23 C24 118.7(4) . . . ?
C22 C23 H23 124.1(5) . . . ?
C24 C23 H23 117.0(5) . . . ?
C23 C24 C25 120.8(5) . . . ?
C23 C24 H24 117.2(5) . . . ?
C25 C24 H24 121.5(5) . . . ?
C24 C25 C26 118.4(5) . . . ?
C24 C25 H25 121.2(5) . . . ?
C26 C25 H25 120.3(4) . . . ?
N21 C26 C25 121.5(4) . . . ?
N21 C26 C261 115.7(4) . . . ?
C25 C26 C261 122.8(4) . . . ?
C26 C261 H261a 112.7(5) . . . ?
C26 C261 H261b 109.1(4) . . . ?
C26 C261 H261c 116.1(4) . . . ?
H261a C261 H261b 107.0(4) . . . ?
H261a C261 H261c 107.6(4) . . . ?
H261b C261 H261c 103.6(6) . . . ?
N32 Si3 C321 111.0(2) . . . ?
N32 Si3 C322 111.80(18) . . . ?
N32 Si3 C323 112.70(18) . . . ?
C321 Si3 C322 108.4(2) . . . ?
C321 Si3 C323 105.8(2) . . . ?
C322 Si3 C323 106.8(3) . . . ?
Sb N31 C32 83.8(2) . . . ?
Sb N31 C36 150.58(17) . . . ?
C32 N31 C36 121.7(3) . . . ?
N31 C32 N32 114.5(3) . . . ?
N31 C32 C33 118.5(3) . . . ?
N32 C32 C33 127.0(3) . . . ?
Sb N32 Si3 134.1(2) . . . ?
Sb N32 C32 103.23(17) . . . ?
Si3 N32 C32 120.3(2) . . . ?
Si3 C321 H321a 111.3(3) . . . ?
Si3 C321 H321b 109.4(3) . . . ?
Si3 C321 H321c 114.2(5) . . . ?
H321a C321 H321b 104.1(5) . . . ?
H321a C321 H321c 109.9(4) . . . ?
H321b C321 H321c 107.4(4) . . . ?
Si3 C322 H322a 110.4(4) . . . ?
Si3 C322 H322b 110.6(5) . . . ?
Si3 C322 H322c 112.8(4) . . . ?
H322a C322 H322b 109.0(5) . . . ?
H322a C322 H322c 106.7(6) . . . ?
H322b C322 H322c 107.1(4) . . . ?
Si3 C323 H323a 108.2(5) . . . ?
Si3 C323 H323b 110.4(3) . . . ?
Si3 C323 H323c 113.2(4) . . . ?
H323a C323 H323b 109.1(5) . . . ?
H323a C323 H323c 106.5(4) . . . ?
H323b C323 H323c 109.3(7) . . . ?
C32 C33 C34 119.5(3) . . . ?
C32 C33 H33 118.7(4) . . . ?
C34 C33 H33 121.6(3) . . . ?
C33 C34 C35 121.1(3) . . . ?
C33 C34 H34 121.5(3) . . . ?
C35 C34 H34 117.3(4) . . . ?
C34 C35 C36 117.8(4) . . . ?
C34 C35 H35 120.6(3) . . . ?
C36 C35 H35 121.6(4) . . . ?
N31 C36 C35 121.3(3) . . . ?
N31 C36 C361 115.9(3) . . . ?
C35 C36 C361 122.7(4) . . . ?
C36 C361 H361a 106.4(4) . . . ?
C36 C361 H361b 111.5(3) . . . ?
C36 C361 H361c 112.2(3) . . . ?
H361a C361 H361b 109.2(4) . . . ?
H361a C361 H361c 110.5(4) . . . ?
H361b C361 H361c 107.1(5) . . . ?

loop_
_geom_bond_atom_site_label_1
_geom_bond_atom_site_label_2
_geom_bond_distance
_geom_bond_site_symmetry_1
_geom_bond_site_symmetry_2
_geom_bond_publ_flag
Sb N11 2.604(4) . . ?
Sb N12 2.163(4) . . ?
Sb N21 2.595(4) . . ?
Sb N22 2.159(3) . . ?
Sb N31 2.620(3) . . ?
Sb N32 2.167(3) . . ?
N11 C12 1.335(5) . . ?
N11 C16 1.346(4) . . ?
C12 N12 1.379(4) . . ?
C12 C13 1.416(6) . . ?
N12 Si1 1.755(4) . . ?
Si1 C121 1.873(5) . . ?
Si1 C122 1.869(6) . . ?
Si1 C123 1.842(5) . . ?
C121 H121a .951(4) . . ?
C121 H121b 1.008(5) . . ?
C121 H121c .923(5) . . ?
C122 H122a .951(5) . . ?
C122 H122b .971(5) . . ?
C122 H122c .964(5) . . ?
C123 H123a .978(5) . . ?
C123 H123b .954(5) . . ?
C123 H123c .952(5) . . ?
C13 C14 1.358(5) . . ?
C13 H13 .947(5) . . ?
C14 C15 1.379(7) . . ?
C14 H14 .952(5) . . ?
C15 C16 1.377(7) . . ?
C15 H15 .958(3) . . ?
C16 C161 1.488(7) . . ?
C161 H161a .963(4) . . ?
C161 H161b .961(4) . . ?
C161 H161c 1.087(5) . . ?
N21 C22 1.339(4) . . ?
N21 C26 1.342(6) . . ?
C22 N22 1.382(6) . . ?
C22 C23 1.403(7) . . ?
N22 Si2 1.757(3) . . ?
Si2 C221 1.875(6) . . ?
Si2 C222 1.861(4) . . ?
Si2 C223 1.845(6) . . ?
C221 H221a .920(7) . . ?
C221 H221b 1.019(5) . . ?
C221 H221c .953(5) . . ?
C222 H222a .967(5) . . ?
C222 H222b .960(6) . . ?
C222 H222c .936(5) . . ?
C223 H223a .960(4) . . ?
C223 H223b .924(5) . . ?
C223 H223c .939(4) . . ?
C23 C24 1.370(7) . . ?
C23 H23 .996(4) . . ?
C24 C25 1.373(6) . . ?
C24 H24 .963(5) . . ?
C25 C26 1.359(7) . . ?
C25 H25 .949(5) . . ?
C26 C261 1.492(6) . . ?
C261 H261a .940(6) . . ?
C261 H261b .989(6) . . ?
C261 H261c .940(4) . . ?
Si3 N32 1.759(4) . . ?
Si3 C321 1.874(5) . . ?
Si3 C322 1.865(6) . . ?
Si3 C323 1.836(6) . . ?
N31 C32 1.350(4) . . ?
N31 C36 1.337(5) . . ?
C32 N32 1.369(5) . . ?
C32 C33 1.413(5) . . ?
C321 H321a .969(5) . . ?
C321 H321b .998(5) . . ?
C321 H321c .925(4) . . ?
C322 H322a .955(5) . . ?
C322 H322b .950(6) . . ?
C322 H322c .971(5) . . ?
C323 H323a .970(6) . . ?
C323 H323b .935(5) . . ?
C323 H323c .958(5) . . ?
C33 C34 1.355(6) . . ?
C33 H33 .992(4) . . ?
C34 C35 1.385(5) . . ?
C34 H34 .975(4) . . ?
C35 C36 1.382(5) . . ?
C35 H35 .976(4) . . ?
C36 C361 1.501(5) . . ?
C361 H361a 1.079(4) . . ?
C361 H361b .973(5) . . ?
C361 H361c .956(4) . . ?

loop_
_geom_contact_atom_site_label_1
_geom_contact_atom_site_label_2
_geom_contact_distance
_geom_contact_site_symmetry_1
_geom_contact_site_symmetry_2
_geom_contact_publ_flag
Sb C12 2.810(5) . . ?
Sb C22 2.814(5) . . ?
Sb C32 2.815(4) . . ?
N11 N12 2.280(4) . . ?
N11 C13 2.369(6) . . ?
N11 C14 2.722(7) . . ?
N11 C15 2.367(6) . . ?
N11 C161 2.405(5) . . ?
C12 Si1 2.724(4) . . ?
C12 C14 2.391(6) . . ?
C12 C15 2.755(5) . . ?
C12 C16 2.343(5) . . ?
C12 H13 2.053(5) . . ?
C12 H223b 2.553(3) . . ?
N12 C122 2.985(7) . . ?
N12 C123 2.989(5) . . ?
N12 C13 2.498(6) . . ?
N12 H223b 2.539(3) . . ?
Si1 H121a 2.386(2) . . ?
Si1 H121b 2.3897(14) . . ?
Si1 H121c 2.4001(14) . . ?
Si1 H122a 2.3914(14) . . ?
Si1 H122b 2.389(3) . . ?
Si1 H122c 2.407(2) . . ?
Si1 H123a 2.357(4) . . ?
Si1 H123b 2.356(3) . . ?
Si1 H123c 2.404(2) . . ?
C121 C123 2.934(7) . . ?
C13 C15 2.380(6) . . ?
C13 C16 2.731(7) . . ?
C13 H14 2.015(4) . . ?
C14 C16 2.367(7) . . ?
C14 H13 2.022(4) . . ?
C14 H15 2.043(4) . . ?
C15 C161 2.521(8) . . ?
C15 H14 2.015(5) . . ?
C15 H161a 2.569(5) . . ?
C16 H15 2.040(5) . . ?
C16 H161a 1.989(4) . . ?
C16 H161b 1.990(4) . . ?
C16 H161c 2.236(5) . . ?
N21 N22 2.275(4) . . ?
N21 C23 2.366(6) . . ?
N21 C24 2.716(7) . . ?
N21 C25 2.357(7) . . ?
N21 C261 2.400(5) . . ?
N21 H261b 2.481(3) . . ?
C22 Si2 2.740(4) . . ?
C22 C24 2.386(7) . . ?
C22 C25 2.747(7) . . ?
C22 C26 2.336(5) . . ?
C22 H23 2.128(4) . . ?
C22 H323b 2.617(3) . . ?
N22 C222 2.986(6) . . ?
N22 C223 2.978(6) . . ?
N22 C23 2.495(7) . . ?
N22 H323b 2.532(4) . . ?
Si2 H221a 2.390(3) . . ?
Si2 H221b 2.396(3) . . ?
Si2 H221c 2.4233(18) . . ?
Si2 H222a 2.365(3) . . ?
Si2 H222b 2.358(2) . . ?
Si2 H222c 2.380(2) . . ?
Si2 H223a 2.307(2) . . ?
Si2 H223b 2.309(2) . . ?
Si2 H223c 2.3406(17) . . ?
C221 C223 2.962(10) . . ?
C23 C25 2.385(6) . . ?
C23 C26 2.721(6) . . ?
C23 H24 2.002(5) . . ?
C24 C26 2.347(7) . . ?
C24 H23 2.027(5) . . ?
C24 H25 2.034(5) . . ?
C25 C261 2.504(7) . . ?
C25 H24 2.048(5) . . ?
C25 H261a 2.659(5) . . ?
C26 H25 2.012(5) . . ?
C26 H261a 2.048(4) . . ?
C26 H261b 2.042(4) . . ?
C26 H261c 2.084(4) . . ?
C261 H25 2.682(6) . . ?
Si3 C32 2.720(4) . . ?
Si3 H321a 2.402(3) . . ?
Si3 H321b 2.398(2) . . ?
Si3 H321c 2.4057(19) . . ?
Si3 H322a 2.3731(18) . . ?
Si3 H322b 2.3728(17) . . ?
Si3 H322c 2.414(3) . . ?
Si3 H323a 2.3288(14) . . ?
Si3 H323b 2.332(2) . . ?
Si3 H323c 2.3815(16) . . ?
N31 N32 2.286(4) . . ?
N31 C33 2.375(5) . . ?
N31 C34 2.725(5) . . ?
N31 C35 2.370(5) . . ?
N31 C361 2.406(5) . . ?
N31 H361c 2.497(4) . . ?
C32 C34 2.391(5) . . ?
C32 C35 2.766(5) . . ?
C32 C36 2.346(5) . . ?
C32 H123b 2.560(4) . . ?
C32 H33 2.081(4) . . ?
N32 C321 2.994(5) . . ?
N32 C323 2.993(6) . . ?
N32 C33 2.490(5) . . ?
N32 H123b 2.540(4) . . ?
C321 C323 2.959(8) . . ?
C322 C323 2.972(8) . . ?
C33 C35 2.386(6) . . ?
C33 C36 2.729(6) . . ?
C33 H34 2.041(4) . . ?
C34 C36 2.369(5) . . ?
C34 H33 2.055(4) . . ?
C34 H35 2.061(4) . . ?
C35 C361 2.530(6) . . ?
C35 H34 2.027(4) . . ?
C36 H35 2.068(4) . . ?
C36 H361a 2.080(3) . . ?
C36 H361b 2.066(5) . . ?
C36 H361c 2.061(4) . . ?
H121a H121b 1.551(2) . . ?
H121a H121c 1.5495(12) . . ?
H121a H13 2.0735(11) . . ?
H121b H121c 1.5495(12) . . ?
H122a H122b 1.5514(16) . . ?
H122a H122c 1.5488(7) . . ?
H122b H122c 1.5488(12) . . ?
H122b H13 2.3703(14) . . ?
H123a H123b 1.5514(6) . . ?
H123a H123c 1.5436(12) . . ?
H123b H123c 1.5437(7) . . ?
H13 H14 2.339(2) . . ?
H14 H15 2.3255(19) . . ?
H161a H161b 1.5513(6) . . ?
H161a H161c 1.658(3) . . ?
H161a H33 2.347(2) . 1_544 ?
H161b H161c 1.6583(14) . . ?
H161c H222a 2.3684(10) . . ?
H161c H361a 2.352(2) . 2 ?
H221a H221b 1.5513(14) . . ?
H221a H221c 1.5472(7) . . ?
H221a H23 2.1017(9) . . ?
H221b H221c 1.5472(9) . . ?
H222a H222b 1.5513(16) . . ?
H222a H222c 1.5489(7) . . ?
H222b H222c 1.5488(6) . . ?
H223a H223b 1.551(2) . . ?
H223a H223c 1.5461(10) . . ?
H223b H223c 1.5462(6) . . ?
H23 H24 2.2682(10) . . ?
H24 H25 2.3695(9) . . ?
H261a H261a 2.392(3) . 2_565 ?
H261a H261b 1.5513(10) . . ?
H261a H261c 1.516(2) . . ?
H261b H261c 1.5165(10) . . ?
H321a H321b 1.5514(6) . . ?
H321a H321c 1.5512(10) . . ?
H321a H33 2.1206(9) . . ?
H321b H321c 1.551(2) . . ?
H322a H322b 1.5513(13) . . ?
H322a H322c 1.5452(13) . . ?
H322b H322c 1.5453(10) . . ?
H322b H33 2.2776(18) . . ?
H323a H323b 1.5513(10) . . ?
H323a H323c 1.544(2) . . ?
H323b H323c 1.5440(13) . . ?
H33 H34 2.3884(11) . . ?
H34 H35 2.331(3) . . ?
H361a H361b 1.6737(12) . . ?
H361a H361c 1.6738(7) . . ?
H361b H361b 2.2409(19) . 2_556 ?
H361b H361c 1.5513(9) . . ?

loop_
_geom_torsion_atom_site_label_1
_geom_torsion_atom_site_label_2
_geom_torsion_atom_site_label_3
_geom_torsion_atom_site_label_4
_geom_torsion
_geom_torsion_site_symmetry_1
_geom_torsion_site_symmetry_2
_geom_torsion_site_symmetry_3
_geom_torsion_site_symmetry_4
_geom_torsion_publ_flag
? ? ? ? ? ? ? ? ? ?

loop_
_reflns_scale_group_code
_reflns_scale_meas_F
? .63541
